data_9009587
loop_
_publ_author_name
'Mereiter, K.'
'Zemann, J.'

_publ_section_title
;
 Neubearbeitung des quecksilberminerals eglestonit:
 kristallstruktur, chemische zusammensetzung und synthese
 Note: Synthetic sample.
;
_journal_name_full 'Tschermaks Mineralogische und Petrographische Mitteilungen'
_journal_page_first 105
_journal_page_last 115
_journal_paper_doi 10.1007/BF01081478
_journal_volume 23
_journal_year 1976
_chemical_formula_sum 'Cl3 Hg6 O2'
_chemical_name_mineral Eglestonite
_space_group_IT_number 230
_symmetry_space_group_name_Hall '-I 4bd 2c 3'
_symmetry_space_group_name_H-M 'I a -3 d'
_cell_angle_alpha 90
_cell_angle_beta 90
_cell_angle_gamma 90
_cell_length_a 16.036
_cell_length_b 16.036
_cell_length_c 16.036
_cell_formula_units_Z 16
_cell_volume 4123.710
_database_code_amcsd 0015660
_exptl_crystal_density_diffrn 8.646
_cod_original_cell_volume 4123.709
_cod_original_formula_sum 'Hg6 Cl3 O2'
_cod_database_code 9009587

loop_
_space_group_symop_operation_xyz
x,y,z
1/2+x,1/2+y,1/2+z
z,1/2-x,1/2+y
1/2+z,-x,+y
-y,1/2+z,1/2-x
1/2-y,+z,-x
x,1/2-y,1/2+z
1/2+x,-y,+z
-z,1/2+x,1/2-y
1/2-z,+x,-y
y,1/2-z,1/2+x
1/2+y,-z,+x
-x,1/2+y,1/2-z
1/2-x,+y,-z
3/4+x,1/4-z,3/4-y
1/4+x,3/4-z,1/4-y
3/4-z,1/4+y,3/4+x
1/4-z,3/4+y,1/4+x
3/4+y,1/4-x,3/4-z
1/4+y,3/4-x,1/4-z
3/4-x,1/4+z,3/4+y
1/4-x,3/4+z,1/4+y
3/4+z,1/4-y,3/4-x
1/4+z,3/4-y,1/4-x
3/4-y,1/4+x,3/4+z
1/4-y,3/4+x,1/4+z
1/4+x,1/4+z,1/4+y
3/4+x,3/4+z,3/4+y
1/4-z,1/4-y,1/4-x
3/4-z,3/4-y,3/4-x
1/4+y,1/4+x,1/4+z
3/4+y,3/4+x,3/4+z
1/4-x,1/4-z,1/4-y
3/4-x,3/4-z,3/4-y
1/4+z,1/4+y,1/4+x
3/4+z,3/4+y,3/4+x
1/4-y,1/4-x,1/4-z
3/4-y,3/4-x,3/4-z
1/2+z,x,1/2-y
+z,1/2+x,-y
1/2-y,-z,1/2+x
-y,1/2-z,+x
1/2+x,y,1/2-z
+x,1/2+y,-z
1/2-z,-x,1/2+y
-z,1/2-x,+y
1/2+y,z,1/2-x
+y,1/2+z,-x
1/2-x,-y,1/2+z
-x,1/2-y,+z
1/2-z,1/2+x,y
-z,+x,1/2+y
1/2+y,1/2-z,-x
+y,-z,1/2-x
1/2-x,1/2+y,z
-x,+y,1/2+z
1/2+z,1/2-x,-y
+z,-x,1/2-y
1/2-y,1/2+z,x
-y,+z,1/2+x
1/2+x,1/2-y,-z
+x,-y,1/2-z
3/4-x,3/4+z,1/4-y
1/4-x,1/4+z,3/4-y
3/4+z,3/4-y,1/4+x
1/4+z,1/4-y,3/4+x
3/4-y,3/4+x,1/4-z
1/4-y,1/4+x,3/4-z
3/4+x,3/4-z,1/4+y
1/4+x,1/4-z,3/4+y
3/4-z,3/4+y,1/4-x
1/4-z,1/4+y,3/4-x
3/4+y,3/4-x,1/4+z
1/4+y,1/4-x,3/4+z
1/4-x,3/4-z,3/4+y
3/4-x,1/4-z,1/4+y
1/4+z,3/4+y,3/4-x
3/4+z,1/4+y,1/4-x
1/4-y,3/4-x,3/4+z
3/4-y,1/4-x,1/4+z
1/4+x,3/4+z,3/4-y
3/4+x,1/4+z,1/4-y
1/4-z,3/4-y,3/4+x
3/4-z,1/4-y,1/4+x
1/4+y,3/4+x,3/4-z
3/4+y,1/4+x,1/4-z
-z,-x,-y
1/2-z,1/2-x,1/2-y
y,z,x
1/2+y,1/2+z,1/2+x
-x,-y,-z
1/2-x,1/2-y,1/2-z
z,x,y
1/2+z,1/2+x,1/2+y
-y,-z,-x
1/2-y,1/2-z,1/2-x

loop_
_atom_site_aniso_label
_atom_site_aniso_U_11
_atom_site_aniso_U_22
_atom_site_aniso_U_33
_atom_site_aniso_U_12
_atom_site_aniso_U_13
_atom_site_aniso_U_23
Hg 0.01355 0.03895 0.03648 -0.00013 0.00130 0.00326

loop_
_atom_site_label
_atom_site_fract_x
_atom_site_fract_y
_atom_site_fract_z
_atom_site_U_iso_or_equiv
Hg 0.17208 0.01365 0.00908 0.02888
Cl 0.12500 0.36297 -0.11297 0.02026
O 0.04660 0.04660 0.04660 0.02280

loop_
_cod_related_entry_id
_cod_related_entry_database
_cod_related_entry_code
1 AMCSD 0015660
